data_7114921
loop_
_publ_author_name
'Fong, S.-W. Audi'
'Vittal, Jagadese J.'
'Hor, T. S. Andy'
'Henderson, William'
'Oliver, Allen G.'
'Rickard, Clifton E. F.'

_publ_section_title
;
 A rapid screening, &#x2018;combinatorial-type&#x2019; survey of the
 metalloligand chemistry of Pt2(PPh3)4(\m-S)2 using electrospray mass
 spectrometry
;
_journal_issue 5
_journal_name_full 'Chemical Communications'
_journal_page_first 421
_journal_paper_doi 10.1039/b009616b
_journal_year 2001
_chemical_formula_sum 'C73 H62.5 Cl2 F6 P5 Pt2 S2'
_chemical_formula_weight 1733.78
_chemical_name_systematic
; 
? 
;
_space_group_IT_number 15
_symmetry_cell_setting monoclinic
_symmetry_space_group_name_Hall '-C 2yc'
_symmetry_space_group_name_H-M 'C 1 2/c 1'
_atom_sites_solution_hydrogens geom
_atom_sites_solution_primary direct
_atom_sites_solution_secondary difmap
_audit_creation_method SHELXL-97
_cell_angle_alpha 90.00
_cell_angle_beta 90.025(1)
_cell_angle_gamma 90.00
_cell_formula_units_Z 4
_cell_length_a 21.3742(6)
_cell_length_b 18.7308(6)
_cell_length_c 17.1833(5)
_cell_measurement_reflns_used 8192
_cell_measurement_temperature 223(2)
_cell_measurement_theta_max 25.0
_cell_measurement_theta_min 2.06
_cell_volume 6879.4(4)
_computing_cell_refinement 'Bruker AXS, SAINT'
_computing_data_collection 'Bruker AXS, SMART'
_computing_data_reduction 'Bruker AXS, SAINT'
_computing_molecular_graphics 'Bruker AXS, SHELXTL'
_computing_publication_material 'Bruker AXS, SHELXTL'
_computing_structure_refinement 'SHELXL-97 (Sheldrick, 1997)'
_computing_structure_solution 'SHELXS-97 (Sheldrick, 1990)'
_diffrn_ambient_temperature 223(2)
_diffrn_measured_fraction_theta_full 0.995
_diffrn_measured_fraction_theta_max 0.995
_diffrn_measurement_method '\w scans'
_diffrn_radiation_monochromator graphite
_diffrn_radiation_source 'fine-focus sealed tube'
_diffrn_radiation_type MoK\a
_diffrn_radiation_wavelength 0.71073
_diffrn_reflns_av_R_equivalents 0.0217
_diffrn_reflns_av_sigmaI/netI 0.0249
_diffrn_reflns_limit_h_max 21
_diffrn_reflns_limit_h_min -25
_diffrn_reflns_limit_k_max 22
_diffrn_reflns_limit_k_min -11
_diffrn_reflns_limit_l_max 20
_diffrn_reflns_limit_l_min -19
_diffrn_reflns_number 17188
_diffrn_reflns_theta_full 25.00
_diffrn_reflns_theta_max 25.00
_diffrn_reflns_theta_min 1.87
_exptl_absorpt_coefficient_mu 4.376
_exptl_absorpt_correction_T_max 0.6822
_exptl_absorpt_correction_T_min 0.5713
_exptl_absorpt_correction_type 'sadabs (Sheldrick, 1996)'
_exptl_crystal_colour yellow
_exptl_crystal_density_diffrn 1.674
_exptl_crystal_density_meas ?
_exptl_crystal_density_method 'not measured'
_exptl_crystal_description 'mulfaceted block'
_exptl_crystal_F_000 3406
_exptl_crystal_size_max 0.20
_exptl_crystal_size_mid 0.14
_exptl_crystal_size_min 0.10
_refine_diff_density_max 0.889
_refine_diff_density_min -0.869
_refine_diff_density_rms 0.078
_refine_ls_extinction_coef 0.000089(13)
_refine_ls_extinction_expression Fc^*^=kFc[1+0.001xFc^2^\l^3^/sin(2\q)]^-1/4^
_refine_ls_extinction_method SHELXL
_refine_ls_goodness_of_fit_ref 1.076
_refine_ls_hydrogen_treatment mixed
_refine_ls_matrix_type full
_refine_ls_number_parameters 412
_refine_ls_number_reflns 6043
_refine_ls_number_restraints 12
_refine_ls_restrained_S_all 1.075
_refine_ls_R_factor_all 0.0268
_refine_ls_R_factor_gt 0.0218
_refine_ls_shift/su_max 0.001
_refine_ls_shift/su_mean 0.000
_refine_ls_structure_factor_coef Fsqd
_refine_ls_weighting_details 'calc w=1/[\s^2^(Fo^2^)+(0.0243P)^2^+12.6587P] where P=(Fo^2^+2Fc^2^)/3'
_refine_ls_weighting_scheme calc
_refine_ls_wR_factor_gt 0.0518
_refine_ls_wR_factor_ref 0.0537
_reflns_number_gt 5394
_reflns_number_total 6043
_reflns_threshold_expression >2sigma(I)
_cod_data_source_file b009616b.txt
_cod_data_source_block 071
_cod_depositor_comments
;
The following automatic conversions were performed:

'_exptl_crystal_density_meas' value 'not measured' was changed to '?'
- the value is perceived as not measured.

Automatic conversion script
Id: cif_fix_values 3008 2015-01-20 13:52:24Z robertas 
;
_cod_original_sg_symbol_H-M C2/c
_cod_original_formula_sum 'C73 H62.50 Cl2 F6 P5 Pt2 S2'
_cod_database_code 7114921

loop_
_symmetry_equiv_pos_as_xyz
'x, y, z'
'-x, y, -z+1/2'
'x+1/2, y+1/2, z'
'-x+1/2, y+1/2, -z+1/2'
'-x, -y, -z'
'x, -y, z-1/2'
'-x+1/2, -y+1/2, -z'
'x+1/2, -y+1/2, z-1/2'

loop_
_atom_site_label
_atom_site_type_symbol
_atom_site_fract_x
_atom_site_fract_y
_atom_site_fract_z
_atom_site_U_iso_or_equiv
_atom_site_adp_type
_atom_site_occupancy
_atom_site_symmetry_multiplicity
_atom_site_calc_flag
_atom_site_refinement_flags
Pt1 Pt 0.422104(5) 0.716254(6) 0.242339(7) 0.02362(5) Uani 1 1 d .
S1 S 0.50465(4) 0.67931(6) 0.16361(5) 0.0347(2) Uani 1 1 d .
H1 H 0.513(4) 0.715(4) 0.108(5) 0.050 Uiso 0.50 1 d P
P1 P 0.35231(4) 0.73976(5) 0.34062(5) 0.02851(19) Uani 1 1 d .
P2 P 0.35984(4) 0.74142(5) 0.13877(5) 0.02625(18) Uani 1 1 d .
C1A C 0.36787(18) 0.82223(19) 0.39350(19) 0.0359(8) Uani 1 1 d .
C2A C 0.3247(2) 0.8482(2) 0.4474(2) 0.0543(11) Uani 1 1 d .
H2A H 0.2868 0.8239 0.4557 0.065 Uiso 1 1 calc R
C3A C 0.3380(3) 0.9100(3) 0.4884(3) 0.0731(15) Uani 1 1 d .
H3A H 0.3091 0.9274 0.5250 0.088 Uiso 1 1 calc R
C4A C 0.3930(3) 0.9460(2) 0.4763(3) 0.0687(15) Uani 1 1 d .
H4A H 0.4017 0.9875 0.5050 0.082 Uiso 1 1 calc R
C5A C 0.4355(2) 0.9219(2) 0.4224(3) 0.0555(12) Uani 1 1 d .
H5A H 0.4728 0.9473 0.4137 0.067 Uiso 1 1 calc R
C6A C 0.42323(18) 0.8598(2) 0.3807(2) 0.0407(9) Uani 1 1 d .
H6A H 0.4523 0.8431 0.3439 0.049 Uiso 1 1 calc R
C1B C 0.36073(16) 0.66779(19) 0.4116(2) 0.0339(8) Uani 1 1 d .
C2B C 0.3699(2) 0.6792(2) 0.4903(2) 0.0546(11) Uani 1 1 d .
H2B H 0.3685 0.7259 0.5105 0.066 Uiso 1 1 calc R
C3B C 0.3810(3) 0.6219(3) 0.5395(3) 0.0765(16) Uani 1 1 d .
H3B H 0.3871 0.6301 0.5929 0.092 Uiso 1 1 calc R
C4B C 0.3832(3) 0.5537(3) 0.5116(3) 0.0738(15) Uani 1 1 d .
H4B H 0.3912 0.5154 0.5456 0.089 Uiso 1 1 calc R
C5B C 0.3736(2) 0.5412(2) 0.4335(3) 0.0552(11) Uani 1 1 d .
H5B H 0.3746 0.4942 0.4143 0.066 Uiso 1 1 calc R
C6B C 0.36248(17) 0.5973(2) 0.3833(2) 0.0426(9) Uani 1 1 d .
H6B H 0.3561 0.5884 0.3300 0.051 Uiso 1 1 calc R
C1C C 0.26791(16) 0.7438(2) 0.3223(2) 0.0353(8) Uani 1 1 d .
C2C C 0.22953(18) 0.6851(2) 0.3344(2) 0.0459(9) Uani 1 1 d .
H2C H 0.2468 0.6426 0.3541 0.055 Uiso 1 1 calc R
C3C C 0.1663(2) 0.6882(3) 0.3179(3) 0.0574(12) Uani 1 1 d .
H3CA H 0.1409 0.6481 0.3270 0.069 Uiso 1 1 calc R
C4C C 0.1405(2) 0.7493(3) 0.2883(3) 0.0662(14) Uani 1 1 d .
H4C H 0.0975 0.7509 0.2767 0.079 Uiso 1 1 calc R
C5C C 0.1772(2) 0.8080(3) 0.2757(3) 0.0646(14) Uani 1 1 d .
H5C H 0.1594 0.8498 0.2551 0.078 Uiso 1 1 calc R
C6C C 0.24105(18) 0.8060(2) 0.2934(2) 0.0477(10) Uani 1 1 d .
H6C H 0.2659 0.8468 0.2858 0.057 Uiso 1 1 calc R
C1D C 0.32944(15) 0.83192(18) 0.13663(19) 0.0306(7) Uani 1 1 d .
C2D C 0.35555(18) 0.88253(19) 0.1858(2) 0.0384(8) Uani 1 1 d .
H2D H 0.3888 0.8696 0.2187 0.046 Uiso 1 1 calc R
C3D C 0.3332(2) 0.9520(2) 0.1870(2) 0.0509(10) Uani 1 1 d .
H3D H 0.3511 0.9860 0.2206 0.061 Uiso 1 1 calc R
C4D C 0.2845(2) 0.9706(2) 0.1385(3) 0.0554(11) Uani 1 1 d .
H4D H 0.2673 1.0167 0.1414 0.066 Uiso 1 1 calc R
C5D C 0.2607(2) 0.9221(2) 0.0857(3) 0.0529(11) Uani 1 1 d .
H5D H 0.2291 0.9362 0.0509 0.063 Uiso 1 1 calc R
C6D C 0.28297(17) 0.8534(2) 0.0839(2) 0.0407(9) Uani 1 1 d .
H6D H 0.2671 0.8207 0.0473 0.049 Uiso 1 1 calc R
C1E C 0.39729(15) 0.73554(19) 0.04297(19) 0.0308(8) Uani 1 1 d .
C2E C 0.43631(19) 0.7917(2) 0.0201(2) 0.0459(10) Uani 1 1 d .
H2E H 0.4412 0.8315 0.0528 0.055 Uiso 1 1 calc R
C3E C 0.4679(2) 0.7890(3) -0.0506(3) 0.0561(12) Uani 1 1 d .
H3E H 0.4942 0.8269 -0.0653 0.067 Uiso 1 1 calc R
C4E C 0.4608(2) 0.7319(3) -0.0983(3) 0.0644(14) Uani 1 1 d .
H4E H 0.4825 0.7300 -0.1458 0.077 Uiso 1 1 calc R
C5E C 0.4218(3) 0.6769(3) -0.0772(3) 0.0762(16) Uani 1 1 d .
H5E H 0.4163 0.6379 -0.1110 0.091 Uiso 1 1 calc R
C6E C 0.3903(2) 0.6783(3) -0.0059(2) 0.0534(11) Uani 1 1 d .
H6E H 0.3644 0.6400 0.0085 0.064 Uiso 1 1 calc R
C1F C 0.29689(15) 0.67604(19) 0.13618(18) 0.0296(7) Uani 1 1 d .
C2F C 0.23348(16) 0.6912(2) 0.1268(2) 0.0371(8) Uani 1 1 d .
H2F H 0.2205 0.7387 0.1193 0.045 Uiso 1 1 calc R
C3F C 0.18944(18) 0.6370(3) 0.1285(2) 0.0478(10) Uani 1 1 d .
H3F H 0.1468 0.6481 0.1231 0.057 Uiso 1 1 calc R
C4F C 0.20753(19) 0.5670(3) 0.1379(2) 0.0527(11) Uani 1 1 d .
H4F H 0.1774 0.5304 0.1377 0.063 Uiso 1 1 calc R
C5F C 0.2707(2) 0.5507(2) 0.1476(3) 0.0539(11) Uani 1 1 d .
H5F H 0.2834 0.5030 0.1545 0.065 Uiso 1 1 calc R
C6F C 0.31455(18) 0.6049(2) 0.1471(2) 0.0410(9) Uani 1 1 d .
H6F H 0.3570 0.5937 0.1543 0.049 Uiso 1 1 calc R
P3 P 0.0000 0.56708(9) 0.2500 0.0457(4) Uani 1 2 d SD
F1 F -0.03564(13) 0.56693(18) 0.16897(16) 0.0798(9) Uani 1 1 d D
F2 F 0.06521(11) 0.56707(17) 0.20565(17) 0.0776(8) Uani 1 1 d D
F3 F 0.0000 0.6517(2) 0.2500 0.0867(13) Uani 1 2 d SD
F4 F 0.0000 0.4822(2) 0.2500 0.0745(11) Uani 1 2 d SD
C1S C 0.0000 0.0054(6) 0.2500 0.211(9) Uani 1 2 d S
Cl1A Cl 0.06790(10) -0.03739(12) 0.26589(11) 0.1228(7) Uani 1 1 d .

loop_
_atom_site_aniso_label
_atom_site_aniso_U_11
_atom_site_aniso_U_22
_atom_site_aniso_U_33
_atom_site_aniso_U_23
_atom_site_aniso_U_13
_atom_site_aniso_U_12
Pt1 0.01950(8) 0.02884(8) 0.02253(7) -0.00060(5) -0.00110(5) -0.00136(5)
S1 0.0226(4) 0.0557(6) 0.0259(4) -0.0065(4) -0.0021(3) 0.0033(4)
P1 0.0291(5) 0.0311(5) 0.0253(4) -0.0008(4) 0.0038(3) -0.0020(4)
P2 0.0235(4) 0.0309(5) 0.0243(4) -0.0004(4) -0.0025(3) -0.0006(4)
C1A 0.050(2) 0.0296(19) 0.0278(17) 0.0007(15) -0.0007(16) 0.0005(17)
C2A 0.076(3) 0.042(2) 0.045(2) -0.0050(19) 0.021(2) -0.002(2)
C3A 0.121(5) 0.049(3) 0.049(3) -0.014(2) 0.019(3) 0.003(3)
C4A 0.122(5) 0.034(2) 0.050(3) -0.014(2) -0.018(3) 0.003(3)
C5A 0.072(3) 0.035(2) 0.060(3) -0.001(2) -0.024(2) -0.010(2)
C6A 0.050(2) 0.036(2) 0.0361(19) -0.0007(16) -0.0108(17) -0.0008(18)
C1B 0.0320(18) 0.038(2) 0.0322(18) 0.0037(15) 0.0064(14) -0.0044(16)
C2B 0.080(3) 0.050(3) 0.034(2) 0.0039(19) 0.005(2) 0.000(2)
C3B 0.120(5) 0.070(3) 0.040(2) 0.017(2) 0.007(3) 0.007(3)
C4B 0.100(4) 0.057(3) 0.064(3) 0.029(3) 0.007(3) 0.002(3)
C5B 0.059(3) 0.036(2) 0.071(3) 0.008(2) 0.006(2) -0.004(2)
C6B 0.040(2) 0.041(2) 0.047(2) 0.0017(18) 0.0021(17) -0.0073(18)
C1C 0.0282(18) 0.048(2) 0.0301(18) -0.0011(16) 0.0065(14) 0.0048(17)
C2C 0.036(2) 0.056(3) 0.045(2) -0.002(2) 0.0016(17) -0.009(2)
C3C 0.038(2) 0.083(3) 0.051(3) -0.007(2) -0.0016(19) -0.013(2)
C4C 0.028(2) 0.118(4) 0.053(3) -0.010(3) 0.004(2) 0.007(3)
C5C 0.043(3) 0.092(4) 0.059(3) 0.008(3) 0.009(2) 0.026(3)
C6C 0.038(2) 0.056(3) 0.049(2) 0.004(2) 0.0128(18) 0.009(2)
C1D 0.0307(18) 0.0317(19) 0.0293(17) 0.0014(14) 0.0017(14) 0.0025(15)
C2D 0.045(2) 0.0320(19) 0.038(2) 0.0003(16) -0.0009(16) -0.0041(17)
C3D 0.069(3) 0.034(2) 0.049(2) -0.0037(19) 0.008(2) -0.009(2)
C4D 0.072(3) 0.029(2) 0.065(3) 0.009(2) 0.013(2) 0.009(2)
C5D 0.055(3) 0.047(2) 0.057(3) 0.013(2) -0.003(2) 0.013(2)
C6D 0.045(2) 0.042(2) 0.0353(19) 0.0019(17) -0.0042(16) 0.0033(18)
C1E 0.0240(17) 0.043(2) 0.0256(17) 0.0025(15) -0.0028(13) 0.0009(15)
C2E 0.047(2) 0.055(3) 0.037(2) 0.0027(18) 0.0031(18) -0.005(2)
C3E 0.045(2) 0.078(3) 0.046(2) 0.019(2) 0.008(2) -0.006(2)
C4E 0.059(3) 0.101(4) 0.034(2) 0.001(2) 0.013(2) 0.004(3)
C5E 0.103(4) 0.080(4) 0.046(3) -0.023(3) 0.022(3) -0.015(3)
C6E 0.063(3) 0.059(3) 0.038(2) -0.012(2) 0.0127(19) -0.013(2)
C1F 0.0267(17) 0.037(2) 0.0247(16) -0.0020(14) -0.0016(13) -0.0041(15)
C2F 0.0303(19) 0.049(2) 0.0317(18) -0.0008(17) -0.0022(15) -0.0016(17)
C3F 0.0276(19) 0.075(3) 0.041(2) 0.000(2) -0.0009(16) -0.012(2)
C4F 0.045(2) 0.069(3) 0.044(2) -0.005(2) 0.0015(18) -0.026(2)
C5F 0.057(3) 0.042(2) 0.063(3) -0.003(2) 0.002(2) -0.013(2)
C6F 0.034(2) 0.037(2) 0.052(2) -0.0012(18) -0.0033(17) -0.0060(17)
P3 0.0302(7) 0.0537(9) 0.0532(9) 0.000 0.0062(6) 0.000
F1 0.0664(18) 0.107(2) 0.0662(18) 0.0081(16) -0.0142(14) -0.0055(17)
F2 0.0415(14) 0.099(2) 0.092(2) 0.0026(17) 0.0274(14) -0.0042(15)
F3 0.093(3) 0.056(2) 0.112(3) 0.000 0.015(3) 0.000
F4 0.083(3) 0.052(2) 0.088(3) 0.000 0.019(2) 0.000
C1S 0.047(5) 0.088(8) 0.50(3) 0.000 -0.034(10) 0.000
Cl1A 0.1297(16) 0.1205(15) 0.1183(15) -0.0030(12) -0.0309(12) 0.0478(13)

loop_
_atom_type_symbol
_atom_type_description
_atom_type_scat_dispersion_real
_atom_type_scat_dispersion_imag
_atom_type_scat_source
C C 0.0033 0.0016 'International Tables Vol C Tables 4.2.6.8 and 6.1.1.4'
H H 0.0000 0.0000 'International Tables Vol C Tables 4.2.6.8 and 6.1.1.4'
F F 0.0171 0.0103 'International Tables Vol C Tables 4.2.6.8 and 6.1.1.4'
P P 0.1023 0.0942 'International Tables Vol C Tables 4.2.6.8 and 6.1.1.4'
Cl Cl 0.1484 0.1585 'International Tables Vol C Tables 4.2.6.8 and 6.1.1.4'
Pt Pt -1.7033 8.3905 'International Tables Vol C Tables 4.2.6.8 and 6.1.1.4'
S S 0.1246 0.1234 'International Tables Vol C Tables 4.2.6.8 and 6.1.1.4'

loop_
_geom_angle_atom_site_label_1
_geom_angle_atom_site_label_2
_geom_angle_atom_site_label_3
_geom_angle
_geom_angle_site_symmetry_1
_geom_angle_site_symmetry_3
P2 Pt1 P1 98.97(3) . .
P2 Pt1 S1 92.88(3) . .
P1 Pt1 S1 167.60(3) . .
P2 Pt1 S1 171.27(3) . 2_655
P1 Pt1 S1 89.06(3) . 2_655
S1 Pt1 S1 78.91(4) . 2_655
Pt1 S1 Pt1 91.01(3) . 2_655
C1A P1 C1B 105.96(16) . .
C1A P1 C1C 103.28(17) . .
C1B P1 C1C 104.03(17) . .
C1A P1 Pt1 114.24(12) . .
C1B P1 Pt1 106.59(12) . .
C1C P1 Pt1 121.40(11) . .
C1D P2 C1F 111.29(16) . .
C1D P2 C1E 101.20(16) . .
C1F P2 C1E 105.10(15) . .
C1D P2 Pt1 114.78(11) . .
C1F P2 Pt1 108.21(11) . .
C1E P2 Pt1 115.79(11) . .
C6A C1A C2A 119.4(4) . .
C6A C1A P1 120.3(3) . .
C2A C1A P1 120.4(3) . .
C3A C2A C1A 119.5(4) . .
C4A C3A C2A 120.7(5) . .
C3A C4A C5A 120.6(4) . .
C4A C5A C6A 119.8(4) . .
C5A C6A C1A 120.1(4) . .
C2B C1B C6B 118.6(4) . .
C2B C1B P1 123.5(3) . .
C6B C1B P1 117.7(3) . .
C1B C2B C3B 120.0(4) . .
C4B C3B C2B 121.1(5) . .
C3B C4B C5B 119.7(4) . .
C4B C5B C6B 120.4(4) . .
C5B C6B C1B 120.2(4) . .
C2C C1C C6C 118.3(4) . .
C2C C1C P1 121.5(3) . .
C6C C1C P1 120.2(3) . .
C3C C2C C1C 120.9(4) . .
C4C C3C C2C 120.3(5) . .
C3C C4C C5C 120.0(4) . .
C4C C5C C6C 120.2(5) . .
C1C C6C C5C 120.2(4) . .
C2D C1D C6D 118.8(3) . .
C2D C1D P2 118.8(3) . .
C6D C1D P2 122.2(3) . .
C3D C2D C1D 120.8(4) . .
C4D C3D C2D 119.2(4) . .
C3D C4D C5D 120.6(4) . .
C6D C5D C4D 120.3(4) . .
C5D C6D C1D 120.0(4) . .
C6E C1E C2E 118.8(3) . .
C6E C1E P2 123.4(3) . .
C2E C1E P2 117.9(3) . .
C3E C2E C1E 120.5(4) . .
C4E C3E C2E 120.2(4) . .
C3E C4E C5E 120.0(4) . .
C4E C5E C6E 120.6(5) . .
C1E C6E C5E 120.0(4) . .
C2F C1F C6F 118.2(3) . .
C2F C1F P2 125.7(3) . .
C6F C1F P2 116.0(3) . .
C3F C2F C1F 120.6(4) . .
C4F C3F C2F 120.7(4) . .
C3F C4F C5F 119.7(4) . .
C6F C5F C4F 119.6(4) . .
C5F C6F C1F 121.3(4) . .
F3 P3 F1 90.10(13) . 2
F3 P3 F1 90.10(13) . .
F1 P3 F1 179.8(3) 2 .
F3 P3 F2 90.01(13) . .
F1 P3 F2 90.00(15) 2 .
F1 P3 F2 90.00(15) . .
F3 P3 F2 90.01(13) . 2
F1 P3 F2 90.00(15) 2 2
F1 P3 F2 90.00(15) . 2
F2 P3 F2 180.0(3) . 2
F3 P3 F4 180.000(1) . .
F1 P3 F4 89.90(13) 2 .
F1 P3 F4 89.90(13) . .
F2 P3 F4 89.99(13) . .
F2 P3 F4 89.99(13) 2 .
Cl1A C1S Cl1A 123.0(7) . 2

loop_
_geom_bond_atom_site_label_1
_geom_bond_atom_site_label_2
_geom_bond_distance
_geom_bond_site_symmetry_2
Pt1 P2 2.2712(8) .
Pt1 P1 2.2965(8) .
Pt1 S1 2.3289(8) .
Pt1 S1 2.3536(8) 2_655
S1 Pt1 2.3536(8) 2_655
P1 C1A 1.823(4) .
P1 C1B 1.826(4) .
P1 C1C 1.833(4) .
P2 C1D 1.816(3) .
P2 C1F 1.820(3) .
P2 C1E 1.834(3) .
C1A C6A 1.394(5) .
C1A C2A 1.395(5) .
C2A C3A 1.386(6) .
C3A C4A 1.371(7) .
C4A C5A 1.374(7) .
C5A C6A 1.392(5) .
C1B C2B 1.384(5) .
C1B C6B 1.408(5) .
C2B C3B 1.388(6) .
C3B C4B 1.366(7) .
C4B C5B 1.378(7) .
C5B C6B 1.381(6) .
C1C C2C 1.389(6) .
C1C C6C 1.390(6) .
C2C C3C 1.383(6) .
C3C C4C 1.369(7) .
C4C C5C 1.369(8) .
C5C C6C 1.399(6) .
C1D C2D 1.387(5) .
C1D C6D 1.403(5) .
C2D C3D 1.386(5) .
C3D C4D 1.379(6) .
C4D C5D 1.381(6) .
C5D C6D 1.374(5) .
C1E C6E 1.369(5) .
C1E C2E 1.398(5) .
C2E C3E 1.391(6) .
C3E C4E 1.355(7) .
C4E C5E 1.374(7) .
C5E C6E 1.398(6) .
C1F C2F 1.394(5) .
C1F C6F 1.398(5) .
C2F C3F 1.385(5) .
C3F C4F 1.376(6) .
C4F C5F 1.396(6) .
C5F C6F 1.381(5) .
P3 F3 1.586(4) .
P3 F1 1.587(3) 2
P3 F1 1.587(3) .
P3 F2 1.589(2) .
P3 F2 1.589(2) 2
P3 F4 1.590(4) .
C1S Cl1A 1.680(6) .
C1S Cl1A 1.680(6) 2
